data_2018736
loop_
_publ_author_name
'B\"ohme, Uwe'
'Fels, Sabine'

_publ_section_title
;
 Enantiomerically pure and racemic
 dimethyl{<i>N</i>-[(2-oxidonaphthalen-1-yl-\k<i>O</i>)methylidene]valinato-\k^2^<i>N</i>,<i>O</i>}tin(IV)
;
_journal_coeditor_code EG3106
_journal_issue 1
_journal_name_full 'Acta Crystallographica Section C'
_journal_page_first 44
_journal_page_last 46
_journal_paper_doi 10.1107/S0108270112050470
_journal_volume 69
_journal_year 2013
_chemical_formula_iupac '[Sn (C H3)2 (C16 H15 N O3)]'
_chemical_formula_moiety 'C18 H21 N O3 Sn'
_chemical_formula_sum 'C18 H21 N O3 Sn'
_chemical_formula_weight 418.05
_chemical_melting_point 566
_chemical_name_systematic
;
(<i>RS</i>)-Dimethyl{<i>N</i>-[(2-oxidonaphthalen-1-yl-
\k<i>O</i>)methylidene]valinato-\k^2^<i>N</i>,<i>O</i>}tin(IV)
;
_space_group_IT_number 2
_symmetry_cell_setting triclinic
_symmetry_space_group_name_Hall '-P 1'
_symmetry_space_group_name_H-M 'P -1'
_atom_sites_solution_hydrogens geom
_atom_sites_solution_primary direct
_atom_sites_solution_secondary difmap
_audit_creation_method SHELXL-97
_cell_angle_alpha 71.030(5)
_cell_angle_beta 87.440(6)
_cell_angle_gamma 84.553(5)
_cell_formula_units_Z 2
_cell_length_a 8.3148(5)
_cell_length_b 8.6633(5)
_cell_length_c 12.4320(8)
_cell_measurement_reflns_used 35193
_cell_measurement_temperature 153(2)
_cell_measurement_theta_max 29.58
_cell_measurement_theta_min 1.73
_cell_volume 842.97(9)
_computing_cell_refinement 'X-AREA (Stoe & Cie, 2009'
_computing_data_collection 'X-AREA (Stoe & Cie, 2009)'
_computing_data_reduction 'X-RED (Stoe & Cie, 2009'
_computing_molecular_graphics 'ORTEP-3 (Farrugia, 1997)'
_computing_publication_material 'SHELXL97 (Sheldrick, 2008)'
_computing_structure_refinement 'SHELXL97 (Sheldrick, 2008)'
_computing_structure_solution 'SHELXS97 (Sheldrick, 2008)'
_diffrn_ambient_temperature 153(2)
_diffrn_measured_fraction_theta_full 0.994
_diffrn_measured_fraction_theta_max 0.994
_diffrn_measurement_device '2-circle goniometer'
_diffrn_measurement_device_type 'Stoe IPDS 2'
_diffrn_measurement_method '\f rotation scan'
_diffrn_radiation_monochromator graphite
_diffrn_radiation_source 'fine-focus sealed tube'
_diffrn_radiation_type MoK\a
_diffrn_radiation_wavelength 0.71073
_diffrn_reflns_av_R_equivalents 0.0905
_diffrn_reflns_av_sigmaI/netI 0.0546
_diffrn_reflns_limit_h_max 10
_diffrn_reflns_limit_h_min -10
_diffrn_reflns_limit_k_max 11
_diffrn_reflns_limit_k_min -11
_diffrn_reflns_limit_l_max 16
_diffrn_reflns_limit_l_min -16
_diffrn_reflns_number 13032
_diffrn_reflns_theta_full 27.50
_diffrn_reflns_theta_max 27.50
_diffrn_reflns_theta_min 1.73
_exptl_absorpt_coefficient_mu 1.530
_exptl_absorpt_correction_T_max 0.8656
_exptl_absorpt_correction_T_min 0.7444
_exptl_absorpt_correction_type integration
_exptl_absorpt_process_details '(X-RED; Stoe & Cie, 2009)'
_exptl_crystal_colour yellow
_exptl_crystal_density_diffrn 1.647
_exptl_crystal_density_method 'not measured'
_exptl_crystal_description prism
_exptl_crystal_F_000 420
_exptl_crystal_size_max 0.40
_exptl_crystal_size_mid 0.38
_exptl_crystal_size_min 0.31
_refine_diff_density_max 0.812
_refine_diff_density_min -2.387
_refine_ls_extinction_method none
_refine_ls_goodness_of_fit_ref 1.119
_refine_ls_hydrogen_treatment constr
_refine_ls_matrix_type full
_refine_ls_number_parameters 212
_refine_ls_number_reflns 3859
_refine_ls_number_restraints 0
_refine_ls_restrained_S_all 1.119
_refine_ls_R_factor_all 0.0348
_refine_ls_R_factor_gt 0.0344
_refine_ls_shift/su_max 0.001
_refine_ls_shift/su_mean 0.000
_refine_ls_structure_factor_coef Fsqd
_refine_ls_weighting_details 'calc w=1/[\s^2^(Fo^2^)+(0.0553P)^2^+0.5942P] where P=(Fo^2^+2Fc^2^)/3'
_refine_ls_weighting_scheme calc
_refine_ls_wR_factor_gt 0.0954
_refine_ls_wR_factor_ref 0.0960
_reflns_number_gt 3798
_reflns_number_total 3859
_reflns_threshold_expression I>2sigma(I)
_cod_data_source_file eg3106.cif
_cod_data_source_block II
_cod_database_code 2018736
_cod_database_fobs_code 2018736

loop_
_symmetry_equiv_pos_as_xyz
'x, y, z'
'-x, -y, -z'

loop_
_atom_site_type_symbol
_atom_site_label
_atom_site_fract_x
_atom_site_fract_y
_atom_site_fract_z
_atom_site_U_iso_or_equiv
_atom_site_adp_type
_atom_site_calc_flag
_atom_site_refinement_flags
_atom_site_occupancy
_atom_site_symmetry_multiplicity
Sn Sn1 0.425842(16) 1.007258(18) 0.165931(12) 0.01402(9) Uani d . 1 1
O O1 0.3887(2) 1.0148(3) 0.33583(16) 0.0193(4) Uani d . 1 1
O O2 0.3633(2) 0.9359(3) 0.02311(16) 0.0184(4) Uani d . 1 1
O O3 0.1818(2) 0.8450(3) -0.06185(17) 0.0222(4) Uani d . 1 1
N N1 0.1792(2) 0.9414(3) 0.19614(18) 0.0138(4) Uani d . 1 1
C C1 0.1046(3) 1.0973(3) 0.3260(2) 0.0149(5) Uani d . 1 1
C C2 0.2607(3) 1.0844(3) 0.3716(2) 0.0143(4) Uani d . 1 1
C C3 0.2798(3) 1.1468(3) 0.4634(2) 0.0181(5) Uani d . 1 1
H H3 0.3819 1.1311 0.4985 0.022 Uiso calc R 1 1
C C4 0.1531(3) 1.2282(4) 0.5008(2) 0.0191(5) Uani d . 1 1
H H4 0.1694 1.2696 0.5611 0.023 Uiso calc R 1 1
C C5 -0.1321(3) 1.3430(4) 0.4897(2) 0.0227(5) Uani d . 1 1
H H5 -0.1137 1.3881 0.5478 0.027 Uiso calc R 1 1
C C6 -0.2827(3) 1.3658(4) 0.4438(3) 0.0255(6) Uani d . 1 1
H H6 -0.3687 1.4243 0.4709 0.031 Uiso calc R 1 1
C C7 -0.3091(3) 1.3020(4) 0.3562(3) 0.0240(6) Uani d . 1 1
H H7 -0.4132 1.3183 0.3238 0.029 Uiso calc R 1 1
C C8 -0.1854(3) 1.2160(4) 0.3168(2) 0.0189(5) Uani d . 1 1
H H8 -0.2050 1.1755 0.2566 0.023 Uiso calc R 1 1
C C9 -0.0291(3) 1.1869(3) 0.3646(2) 0.0152(5) Uani d . 1 1
C C10 -0.0039(3) 1.2535(3) 0.4521(2) 0.0166(5) Uani d . 1 1
C C11 0.0734(3) 1.0090(3) 0.2515(2) 0.0140(4) Uani d . 1 1
H H11 -0.0369 0.9981 0.2410 0.017 Uiso calc R 1 1
C C12 0.1171(3) 0.8530(3) 0.1257(2) 0.0143(5) Uani d . 1 1
H H12 0.0064 0.9039 0.1003 0.000 Uiso calc R 1 1
C C13 0.2257(3) 0.8778(3) 0.0196(2) 0.0149(5) Uani d . 1 1
C C14 0.1036(3) 0.6707(3) 0.1928(2) 0.0183(5) Uani d . 1 1
H H14 0.0343 0.6661 0.2614 0.022 Uiso calc R 1 1
C C15 0.2670(4) 0.5801(4) 0.2354(3) 0.0244(6) Uani d . 1 1
H H15A 0.2513 0.4672 0.2823 0.037 Uiso calc R 1 1
H H15B 0.3169 0.6356 0.2809 0.037 Uiso calc R 1 1
H H15C 0.3375 0.5792 0.1702 0.037 Uiso calc R 1 1
C C16 0.0187(4) 0.5852(4) 0.1240(3) 0.0295(6) Uani d . 1 1
H H16A 0.0874 0.5795 0.0590 0.044 Uiso calc R 1 1
H H16B -0.0844 0.6471 0.0966 0.044 Uiso calc R 1 1
H H16C -0.0010 0.4741 0.1724 0.044 Uiso calc R 1 1
C C17 0.6130(3) 0.8205(4) 0.2282(2) 0.0225(5) Uani d . 1 1
H H17A 0.6468 0.7714 0.1691 0.034 Uiso calc R 1 1
H H17B 0.5740 0.7362 0.2954 0.034 Uiso calc R 1 1
H H17C 0.7050 0.8671 0.2489 0.034 Uiso calc R 1 1
C C18 0.4036(4) 1.2643(4) 0.0897(3) 0.0240(6) Uani d . 1 1
H H18A 0.5022 1.3092 0.1025 0.036 Uiso calc R 1 1
H H18B 0.3108 1.3113 0.1235 0.036 Uiso calc R 1 1
H H18C 0.3876 1.2917 0.0078 0.036 Uiso calc R 1 1

loop_
_atom_site_aniso_label
_atom_site_aniso_U_11
_atom_site_aniso_U_22
_atom_site_aniso_U_33
_atom_site_aniso_U_12
_atom_site_aniso_U_13
_atom_site_aniso_U_23
Sn1 0.01081(12) 0.01644(14) 0.01635(13) -0.00040(8) -0.00060(7) -0.00753(9)
O1 0.0138(8) 0.0273(10) 0.0185(9) 0.0021(7) -0.0016(7) -0.0108(8)
O2 0.0154(8) 0.0268(10) 0.0173(9) -0.0046(7) 0.0026(7) -0.0128(8)
O3 0.0226(9) 0.0301(11) 0.0169(9) -0.0034(8) -0.0013(7) -0.0113(8)
N1 0.0105(9) 0.0165(10) 0.0165(10) -0.0015(7) -0.0009(7) -0.0081(8)
C1 0.0152(11) 0.0171(12) 0.0139(11) -0.0033(9) -0.0001(8) -0.0065(9)
C2 0.0137(10) 0.0170(12) 0.0121(10) -0.0016(8) 0.0005(8) -0.0048(9)
C3 0.0177(11) 0.0242(14) 0.0136(11) -0.0029(10) -0.0031(9) -0.0072(10)
C4 0.0231(12) 0.0215(13) 0.0145(11) -0.0021(10) -0.0019(9) -0.0081(10)
C5 0.0269(13) 0.0239(15) 0.0199(12) 0.0015(11) 0.0018(10) -0.0121(11)
C6 0.0233(13) 0.0285(15) 0.0262(14) 0.0048(11) 0.0043(11) -0.0135(12)
C7 0.0163(11) 0.0295(16) 0.0272(14) 0.0021(10) 0.0005(10) -0.0117(12)
C8 0.0155(11) 0.0224(13) 0.0208(12) -0.0003(9) -0.0009(9) -0.0097(10)
C9 0.0165(11) 0.0150(12) 0.0142(11) -0.0015(9) 0.0018(8) -0.0051(9)
C10 0.0199(11) 0.0169(12) 0.0130(11) -0.0019(9) 0.0003(9) -0.0050(9)
C11 0.0118(10) 0.0176(12) 0.0136(11) -0.0011(8) 0.0001(8) -0.0063(9)
C12 0.0125(10) 0.0190(12) 0.0142(11) -0.0012(9) -0.0016(8) -0.0089(9)
C13 0.0152(10) 0.0134(12) 0.0164(11) 0.0001(9) -0.0010(8) -0.0053(9)
C14 0.0201(11) 0.0183(13) 0.0183(12) -0.0060(10) 0.0019(9) -0.0077(10)
C15 0.0282(14) 0.0189(14) 0.0239(13) -0.0003(11) 0.0006(11) -0.0045(11)
C16 0.0383(16) 0.0252(16) 0.0300(15) -0.0159(13) 0.0000(12) -0.0120(13)
C17 0.0154(11) 0.0255(15) 0.0235(13) 0.0064(10) -0.0023(9) -0.0058(11)
C18 0.0268(13) 0.0188(14) 0.0274(14) -0.0008(10) 0.0034(11) -0.0094(11)

loop_
_atom_type_symbol
_atom_type_description
_atom_type_scat_dispersion_real
_atom_type_scat_dispersion_imag
_atom_type_scat_source
C C 0.0033 0.0016 'International Tables Vol C Tables 4.2.6.8 and 6.1.1.4'
H H 0.0000 0.0000 'International Tables Vol C Tables 4.2.6.8 and 6.1.1.4'
N N 0.0061 0.0033 'International Tables Vol C Tables 4.2.6.8 and 6.1.1.4'
O O 0.0106 0.0060 'International Tables Vol C Tables 4.2.6.8 and 6.1.1.4'
Sn Sn -0.6537 1.4246 'International Tables Vol C Tables 4.2.6.8 and 6.1.1.4'

loop_
_exptl_crystal_face_index_h
_exptl_crystal_face_index_k
_exptl_crystal_face_index_l
_exptl_crystal_face_perp_dist
-4 -39 -20 0.2140
1 54 28 0.1720
30 -23 -13 0.2460
-30 23 13 0.2210
45 -1 -2 0.1920
-57 -5 -1 0.2210
67 -2 -20 0.2010
-71 3 21 0.2470
2 63 11 0.1770
1 -48 -9 0.2290
39 37 7 0.2130
9 6 93 0.1220
-1 -3 -42 0.0890

loop_
_geom_angle_atom_site_label_1
_geom_angle_atom_site_label_2
_geom_angle_atom_site_label_3
_geom_angle
_geom_angle_publ_flag
C17 Sn1 C18 137.42(12) y
C17 Sn1 O1 88.14(9) y
C18 Sn1 O1 94.58(10) y
C17 Sn1 O2 97.03(10) y
C18 Sn1 O2 99.54(10) y
O1 Sn1 O2 152.46(7) y
C17 Sn1 N1 117.83(10) y
C18 Sn1 N1 104.43(10) y
O1 Sn1 N1 79.92(7) y
O2 Sn1 N1 73.74(7) y
C2 O1 Sn1 124.92(16) ?
C13 O2 Sn1 121.47(16) ?
C11 N1 C12 117.3(2) ?
C11 N1 Sn1 122.78(17) ?
C12 N1 Sn1 117.71(15) ?
C2 C1 C11 120.8(2) ?
C2 C1 C9 119.8(2) ?
C11 C1 C9 119.0(2) ?
O1 C2 C1 123.2(2) ?
O1 C2 C3 117.7(2) ?
C1 C2 C3 119.0(2) ?
C4 C3 C2 120.6(2) ?
C4 C3 H3 119.7 ?
C2 C3 H3 119.7 ?
C3 C4 C10 122.1(2) ?
C3 C4 H4 119.0 ?
C10 C4 H4 119.0 ?
C6 C5 C10 121.0(3) ?
C6 C5 H5 119.5 ?
C10 C5 H5 119.5 ?
C5 C6 C7 119.5(3) ?
C5 C6 H6 120.3 ?
C7 C6 H6 120.3 ?
C8 C7 C6 120.6(3) ?
C8 C7 H7 119.7 ?
C6 C7 H7 119.7 ?
C7 C8 C9 121.2(2) ?
C7 C8 H8 119.4 ?
C9 C8 H8 119.4 ?
C10 C9 C8 117.5(2) ?
C10 C9 C1 119.3(2) ?
C8 C9 C1 123.1(2) ?
C5 C10 C9 120.1(2) ?
C5 C10 C4 121.1(2) ?
C9 C10 C4 118.8(2) ?
N1 C11 C1 127.3(2) ?
N1 C11 H11 116.3 ?
C1 C11 H11 116.3 ?
N1 C12 C13 108.33(19) ?
N1 C12 C14 112.0(2) ?
C13 C12 C14 112.5(2) ?
N1 C12 H12 107.9 ?
C13 C12 H12 107.9 ?
C14 C12 H12 107.9 ?
O3 C13 O2 123.6(2) ?
O3 C13 C12 120.5(2) ?
O2 C13 C12 116.0(2) ?
C15 C14 C16 111.3(3) ?
C15 C14 C12 112.4(2) ?
C16 C14 C12 111.5(2) ?
C15 C14 H14 107.1 ?
C16 C14 H14 107.1 ?
C12 C14 H14 107.1 ?
C14 C15 H15A 109.5 ?
C14 C15 H15B 109.5 ?
H15A C15 H15B 109.5 ?
C14 C15 H15C 109.5 ?
H15A C15 H15C 109.5 ?
H15B C15 H15C 109.5 ?
C14 C16 H16A 109.5 ?
C14 C16 H16B 109.5 ?
H16A C16 H16B 109.5 ?
C14 C16 H16C 109.5 ?
H16A C16 H16C 109.5 ?
H16B C16 H16C 109.5 ?
Sn1 C17 H17A 109.5 ?
Sn1 C17 H17B 109.5 ?
H17A C17 H17B 109.5 ?
Sn1 C17 H17C 109.5 ?
H17A C17 H17C 109.5 ?
H17B C17 H17C 109.5 ?
Sn1 C18 H18A 109.5 ?
Sn1 C18 H18B 109.5 ?
H18A C18 H18B 109.5 ?
Sn1 C18 H18C 109.5 ?
H18A C18 H18C 109.5 ?
H18B C18 H18C 109.5 ?

loop_
_geom_bond_atom_site_label_1
_geom_bond_atom_site_label_2
_geom_bond_distance
_geom_bond_publ_flag
Sn1 C17 2.110(3) y
Sn1 C18 2.111(3) y
Sn1 O1 2.1421(19) y
Sn1 O2 2.1593(18) y
Sn1 N1 2.165(2) y
O1 C2 1.305(3) ?
O2 C13 1.301(3) ?
O3 C13 1.216(3) ?
N1 C11 1.304(3) ?
N1 C12 1.474(3) ?
C1 C2 1.420(3) ?
C1 C11 1.424(3) ?
C1 C9 1.449(3) ?
C2 C3 1.432(3) ?
C3 C4 1.361(4) ?
C3 H3 0.9500 ?
C4 C10 1.431(3) ?
C4 H4 0.9500 ?
C5 C6 1.370(4) ?
C5 C10 1.411(4) ?
C5 H5 0.9500 ?
C6 C7 1.405(4) ?
C6 H6 0.9500 ?
C7 C8 1.378(4) ?
C7 H7 0.9500 ?
C8 C9 1.419(3) ?
C8 H8 0.9500 ?
C9 C10 1.418(3) ?
C11 H11 0.9500 ?
C12 C13 1.532(3) ?
C12 C14 1.540(4) ?
C12 H12 1.0000 ?
C14 C15 1.528(4) ?
C14 C16 1.531(4) ?
C14 H14 1.0000 ?
C15 H15A 0.9800 ?
C15 H15B 0.9800 ?
C15 H15C 0.9800 ?
C16 H16A 0.9800 ?
C16 H16B 0.9800 ?
C16 H16C 0.9800 ?
C17 H17A 0.9800 ?
C17 H17B 0.9800 ?
C17 H17C 0.9800 ?
C18 H18A 0.9800 ?
C18 H18B 0.9800 ?
C18 H18C 0.9800 ?

loop_
_geom_torsion_atom_site_label_1
_geom_torsion_atom_site_label_2
_geom_torsion_atom_site_label_3
_geom_torsion_atom_site_label_4
_geom_torsion
C17 Sn1 O1 C2 -164.4(2)
C18 Sn1 O1 C2 58.2(2)
O2 Sn1 O1 C2 -62.7(3)
N1 Sn1 O1 C2 -45.7(2)
C17 Sn1 O2 C13 112.0(2)
C18 Sn1 O2 C13 -107.4(2)
O1 Sn1 O2 C13 12.4(3)
N1 Sn1 O2 C13 -5.0(2)
C17 Sn1 N1 C11 121.3(2)
C18 Sn1 N1 C11 -53.3(2)
O1 Sn1 N1 C11 38.8(2)
O2 Sn1 N1 C11 -149.3(2)
C17 Sn1 N1 C12 -76.0(2)
C18 Sn1 N1 C12 109.37(19)
O1 Sn1 N1 C12 -158.45(19)
O2 Sn1 N1 C12 13.45(17)
Sn1 O1 C2 C1 30.0(4)
Sn1 O1 C2 C3 -151.56(19)
C11 C1 C2 O1 11.2(4)
C9 C1 C2 O1 -175.5(2)
C11 C1 C2 C3 -167.2(2)
C9 C1 C2 C3 6.1(4)
O1 C2 C3 C4 176.6(3)
C1 C2 C3 C4 -5.0(4)
C2 C3 C4 C10 0.9(4)
C10 C5 C6 C7 -1.4(5)
C5 C6 C7 C8 0.4(5)
C6 C7 C8 C9 1.1(5)
C7 C8 C9 C10 -1.7(4)
C7 C8 C9 C1 180.0(3)
C2 C1 C9 C10 -3.3(4)
C11 C1 C9 C10 170.1(2)
C2 C1 C9 C8 174.9(2)
C11 C1 C9 C8 -11.6(4)
C6 C5 C10 C9 0.7(4)
C6 C5 C10 C4 -179.4(3)
C8 C9 C10 C5 0.8(4)
C1 C9 C10 C5 179.2(3)
C8 C9 C10 C4 -179.1(2)
C1 C9 C10 C4 -0.7(4)
C3 C4 C10 C5 -177.9(3)
C3 C4 C10 C9 2.0(4)
C12 N1 C11 C1 178.7(2)
Sn1 N1 C11 C1 -18.5(4)
C2 C1 C11 N1 -17.0(4)
C9 C1 C11 N1 169.6(3)
C11 N1 C12 C13 144.9(2)
Sn1 N1 C12 C13 -18.7(3)
C11 N1 C12 C14 -90.4(3)
Sn1 N1 C12 C14 105.9(2)
Sn1 O2 C13 O3 175.6(2)
Sn1 O2 C13 C12 -3.9(3)
N1 C12 C13 O3 -165.3(2)
C14 C12 C13 O3 70.4(3)
N1 C12 C13 O2 14.3(3)
C14 C12 C13 O2 -110.1(3)
N1 C12 C14 C15 -61.6(3)
C13 C12 C14 C15 60.7(3)
N1 C12 C14 C16 172.6(2)
C13 C12 C14 C16 -65.1(3)
